data_4025616
loop_
_publ_author_name
'Matthew R. Cargill'
'Graham Sandford'
'Andrezj J. Tadeusiak'
'Dmitrii S. Yufit'
'Judith A. K. Howard'
'Pinar Kilickiran'
'Gabrielle Nelles'

_publ_contact_author_address
;
Department of Chemistry
Durham University
South Rd.
Durham
DH1 3LE
UK
;
_publ_contact_author_email d.s.yufit@durham.ac.uk
_publ_contact_author_name 'Dmitry Yufit'
_publ_section_title
;
 Palladium-Catalyzed C-F Activation of Polyfluoronitrobenzene Derivatives
 in Suzuki-Miyaura Coupling Reactions
;
_journal_name_full 'Journal of Organic Chemistry'
_journal_page_first 5860
_journal_page_last 5866
_journal_paper_doi 10.1021/jo100877j
_journal_volume 75
_journal_year 2010
_chemical_formula_moiety 'C12 H5 F4 N O2'
_chemical_formula_sum 'C12 H5 F4 N O2'
_chemical_formula_weight 271.17
_chemical_melting_point 343.6(5)
_chemical_name_systematic
; 
2,3,4,5-tetrafluoro-6-nitrobiphenyl 
;
_space_group_IT_number 14
_symmetry_cell_setting monoclinic
_symmetry_Int_Tables_number 14
_symmetry_space_group_name_Hall '-P 2yn'
_symmetry_space_group_name_H-M 'P 1 21/n 1'
_atom_sites_solution_hydrogens difmap
_atom_sites_solution_primary direct
_atom_sites_solution_secondary difmap
_audit_creation_method SHELXL-97
_cell_angle_alpha 90.00
_cell_angle_beta 92.53(2)
_cell_angle_gamma 90.00
_cell_formula_units_Z 4
_cell_length_a 7.6907(5)
_cell_length_b 11.4847(8)
_cell_length_c 11.9766(8)
_cell_measurement_reflns_used 1743
_cell_measurement_temperature 120(2)
_cell_measurement_theta_max 30.33
_cell_measurement_theta_min 3.09
_cell_volume 1056.81(12)
_computing_cell_refinement 'SAINT Ver. 6.45  (Bruker-AXS, 2003)'
_computing_data_collection 'SMART Ver. 5.630 (Bruker-AXS, 2003)'
_computing_data_reduction 'SAINT Ver. 6.45'
_computing_molecular_graphics 'SHELXTL Ver. 6.14'
_computing_publication_material 'SHELXTL Ver. 6.14'
_computing_structure_refinement 'SHELXTL Ver. 6.14'
_computing_structure_solution 'SHELXTL Ver. 6.14 (Bruker-AXS, 2003)'
_diffrn_ambient_temperature 120(2)
_diffrn_measured_fraction_theta_full 0.997
_diffrn_measured_fraction_theta_max 0.997
_diffrn_measurement_device_type 'Bruker SMART CCD 6000'
_diffrn_measurement_method '0.30\% \w scans'
_diffrn_radiation_monochromator graphite
_diffrn_radiation_source 'fine-focus sealed tube'
_diffrn_radiation_type Mo-K\a
_diffrn_radiation_wavelength 0.71073
_diffrn_reflns_av_R_equivalents 0.1697
_diffrn_reflns_av_sigmaI/netI 0.1123
_diffrn_reflns_limit_h_max 9
_diffrn_reflns_limit_h_min -9
_diffrn_reflns_limit_k_max 14
_diffrn_reflns_limit_k_min -14
_diffrn_reflns_limit_l_max 15
_diffrn_reflns_limit_l_min -15
_diffrn_reflns_number 11142
_diffrn_reflns_theta_full 27.50
_diffrn_reflns_theta_max 27.50
_diffrn_reflns_theta_min 2.46
_diffrn_standards_number 0
_exptl_absorpt_coefficient_mu 0.163
_exptl_absorpt_correction_type none
_exptl_crystal_colour colorless
_exptl_crystal_density_diffrn 1.704
_exptl_crystal_density_method 'not measured'
_exptl_crystal_description stick
_exptl_crystal_F_000 544
_exptl_crystal_size_max 0.42
_exptl_crystal_size_mid 0.07
_exptl_crystal_size_min 0.04
_refine_diff_density_max 0.379
_refine_diff_density_min -0.347
_refine_diff_density_rms 0.080
_refine_ls_extinction_method none
_refine_ls_goodness_of_fit_ref 1.014
_refine_ls_hydrogen_treatment refall
_refine_ls_matrix_type full
_refine_ls_number_parameters 204
_refine_ls_number_reflns 2411
_refine_ls_number_restraints 6
_refine_ls_restrained_S_all 1.014
_refine_ls_R_factor_all 0.1236
_refine_ls_R_factor_gt 0.0664
_refine_ls_shift/su_max 0.000
_refine_ls_shift/su_mean 0.000
_refine_ls_structure_factor_coef Fsqd
_refine_ls_weighting_details 'calc w=1/[\s^2^(Fo^2^)+(0.0850P)^2^+0.0000P] where P=(Fo^2^+2Fc^2^)/3'
_refine_ls_weighting_scheme calc
_refine_ls_wR_factor_gt 0.1702
_refine_ls_wR_factor_ref 0.1927
_reflns_number_gt 1303
_reflns_number_total 2411
_reflns_threshold_expression I>2\s(I)
_cod_data_source_file jo100877j_si_003.cif
_cod_data_source_block 2_09srv245_gsx
_cod_depositor_comments
;
The following automatic conversions were performed:

'_chemical_melting_point' value '70-71 C' was changed to '343.6(5)' -
it was converted from degrees Celsius(C) to Kelvins(K), the average
value was taken and precision was estimated.

Automatic conversion script
Id: cif_fix_values 1569 2011-02-09 13:29:24Z adriana 

The following automatic conversions were performed:

'_symmetry_cell_setting' value 'Monoclinic' changed to 'monoclinic'
according to the built-in table from CIF Core dictionary named
'cif_core.dic' version 2.4.1 from 2010-06-29.

Automatic conversion script
Id: cif_fix_values 1646 2011-03-28 12:23:43Z adriana 
;
_cod_original_cell_volume 1056.80(12)
_cod_original_sg_symbol_Hall '-P 2yn      '
_cod_original_sg_symbol_H-M 'P 1 21/n 1 '
_cod_database_code 4025616

loop_
_symmetry_equiv_pos_as_xyz
'x, y, z'
'-x+1/2, y+1/2, -z+1/2'
'-x, -y, -z'
'x-1/2, -y-1/2, z-1/2'

loop_
_atom_site_label
_atom_site_type_symbol
_atom_site_fract_x
_atom_site_fract_y
_atom_site_fract_z
_atom_site_U_iso_or_equiv
_atom_site_adp_type
_atom_site_occupancy
_atom_site_symmetry_multiplicity
_atom_site_calc_flag
_atom_site_refinement_flags
_atom_site_disorder_assembly
_atom_site_disorder_group
F1 F 0.6533(3) 0.43368(18) 0.74274(19) 0.0352(6) Uani 0.90 1 d PD A 1
O1 O 0.2254(4) 0.0767(2) 0.7756(2) 0.0349(7) Uani 0.90 1 d PD B 1
O2 O 0.4249(4) -0.0319(2) 0.7072(2) 0.0388(7) Uani 0.90 1 d PD B 1
N1 N 0.3526(10) 0.0607(5) 0.7232(4) 0.0241(11) Uani 0.90 1 d PD B 1
F2 F 0.6527(3) 0.43921(18) 0.51869(18) 0.0441(6) Uani 1 1 d . . .
F3 F 0.4997(3) 0.26695(19) 0.39447(16) 0.0448(6) Uani 1 1 d . A .
F4 F 0.3562(3) 0.08188(17) 0.49818(16) 0.0382(6) Uani 1 1 d . . .
C1 C 0.4343(4) 0.1638(3) 0.6737(3) 0.0261(7) Uani 1 1 d D . .
C2 C 0.5044(4) 0.2530(3) 0.7415(3) 0.0257(7) Uani 1 1 d . A .
C3 C 0.5750(4) 0.3452(3) 0.6831(3) 0.0303(8) Uani 1 1 d D . .
C4 C 0.5769(5) 0.3493(3) 0.5691(3) 0.0319(8) Uani 1 1 d . A .
C5 C 0.5027(5) 0.2610(3) 0.5053(3) 0.0337(9) Uani 1 1 d . . .
C6 C 0.4335(4) 0.1665(3) 0.5586(3) 0.0295(8) Uani 1 1 d . A .
C7 C 0.5061(4) 0.2493(3) 0.8656(3) 0.0252(7) Uani 1 1 d . . .
C8 C 0.5797(5) 0.1548(3) 0.9230(3) 0.0279(8) Uani 1 1 d . A .
C9 C 0.5792(5) 0.1516(3) 1.0389(3) 0.0310(8) Uani 1 1 d . . .
C10 C 0.5083(5) 0.2411(3) 1.0981(3) 0.0315(8) Uani 1 1 d . A .
C11 C 0.4346(5) 0.3366(3) 1.0409(3) 0.0324(8) Uani 1 1 d . . .
C12 C 0.4333(5) 0.3410(3) 0.9254(3) 0.0308(8) Uani 1 1 d . A .
H8 H 0.626(5) 0.094(3) 0.883(3) 0.037(10) Uiso 1 1 d . . .
H9 H 0.627(5) 0.084(4) 1.071(3) 0.048(12) Uiso 1 1 d . . .
H10 H 0.515(5) 0.231(3) 1.177(3) 0.035(10) Uiso 1 1 d . . .
H11 H 0.382(5) 0.401(4) 1.086(4) 0.049(11) Uiso 1 1 d . . .
H12 H 0.395(4) 0.415(3) 0.879(3) 0.021(8) Uiso 1 1 d . . .
F1A F 0.371(7) 0.075(3) 0.736(3) 0.031 Uiso 0.10 1 d PD B 2
O1A O 0.780(3) 0.4209(18) 0.7860(18) 0.026 Uiso 0.10 1 d PD A 2
O2A O 0.580(3) 0.5376(19) 0.7091(19) 0.036 Uiso 0.10 1 d PD A 2
N1A N 0.656(3) 0.4504(13) 0.7332(12) 0.050 Uiso 0.10 1 d PD A 2

loop_
_atom_site_aniso_label
_atom_site_aniso_U_11
_atom_site_aniso_U_22
_atom_site_aniso_U_33
_atom_site_aniso_U_23
_atom_site_aniso_U_13
_atom_site_aniso_U_12
F1 0.0458(14) 0.0250(11) 0.0352(13) -0.0007(9) 0.0051(11) -0.0092(10)
O1 0.0365(16) 0.0340(15) 0.0349(15) 0.0039(12) 0.0086(13) -0.0011(12)
O2 0.0600(19) 0.0207(14) 0.0361(16) -0.0021(11) 0.0061(13) 0.0057(13)
N1 0.033(3) 0.024(2) 0.0153(18) -0.0018(16) -0.0025(17) -0.0028(15)
F2 0.0516(14) 0.0402(12) 0.0412(13) 0.0177(10) 0.0116(10) 0.0001(10)
F3 0.0610(15) 0.0550(15) 0.0190(11) 0.0057(9) 0.0067(9) 0.0029(11)
F4 0.0474(13) 0.0407(12) 0.0264(11) -0.0082(9) 0.0002(9) 0.0025(9)
C1 0.0277(18) 0.0240(16) 0.0265(18) 0.0014(13) 0.0002(14) 0.0023(13)
C2 0.0299(17) 0.0229(16) 0.0243(17) -0.0014(13) 0.0006(13) 0.0064(13)
C3 0.034(2) 0.0260(17) 0.0315(19) 0.0029(14) 0.0042(15) 0.0009(14)
C4 0.0313(19) 0.0312(18) 0.034(2) 0.0096(15) 0.0062(15) 0.0019(15)
C5 0.037(2) 0.043(2) 0.0205(17) 0.0054(15) 0.0040(14) 0.0116(16)
C6 0.0287(19) 0.0327(18) 0.0269(18) -0.0062(14) -0.0016(14) 0.0056(14)
C7 0.0278(17) 0.0233(16) 0.0243(17) 0.0005(12) 0.0000(13) -0.0017(13)
C8 0.038(2) 0.0234(17) 0.0226(17) -0.0012(13) 0.0021(14) 0.0022(14)
C9 0.037(2) 0.0298(18) 0.0261(18) 0.0037(14) -0.0056(15) -0.0027(15)
C10 0.038(2) 0.039(2) 0.0179(17) -0.0006(15) 0.0000(14) -0.0088(15)
C11 0.039(2) 0.0297(18) 0.0287(19) -0.0096(15) 0.0037(15) -0.0052(15)
C12 0.039(2) 0.0249(17) 0.0285(19) -0.0019(14) 0.0025(15) -0.0005(15)

loop_
_atom_type_symbol
_atom_type_description
_atom_type_scat_dispersion_real
_atom_type_scat_dispersion_imag
_atom_type_scat_source
C C 0.0033 0.0016 'International Tables Vol C Tables 4.2.6.8 and 6.1.1.4'
H H 0.0000 0.0000 'International Tables Vol C Tables 4.2.6.8 and 6.1.1.4'
N N 0.0061 0.0033 'International Tables Vol C Tables 4.2.6.8 and 6.1.1.4'
O O 0.0106 0.0060 'International Tables Vol C Tables 4.2.6.8 and 6.1.1.4'
F F 0.0171 0.0103 'International Tables Vol C Tables 4.2.6.8 and 6.1.1.4'

loop_
_geom_angle_atom_site_label_1
_geom_angle_atom_site_label_2
_geom_angle_atom_site_label_3
_geom_angle
_geom_angle_site_symmetry_1
_geom_angle_site_symmetry_3
_geom_angle_publ_flag
O1 N1 O2 127.2(3) . . yes
O1 N1 C1 117.3(6) . . yes
O2 N1 C1 115.5(6) . . yes
F1A C1 C6 125(2) . . ?
F1A C1 C2 111(2) . . ?
C6 C1 C2 123.2(3) . . yes
F1A C1 N1 10(2) . . ?
C6 C1 N1 115.9(3) . . yes
C2 C1 N1 120.9(3) . . yes
C3 C2 C1 114.4(3) . . yes
C3 C2 C7 122.5(3) . . yes
C1 C2 C7 123.0(3) . . yes
F1 C3 C4 118.2(3) . . yes
F1 C3 C2 118.4(3) . . yes
C4 C3 C2 123.3(3) . . yes
F1 C3 N1A 7.9(8) . . yes
C4 C3 N1A 110.8(6) . . yes
C2 C3 N1A 125.9(6) . . yes
F2 C4 C3 120.0(3) . . yes
F2 C4 C5 119.6(3) . . yes
C3 C4 C5 120.4(3) . . yes
F3 C5 C4 120.3(3) . . yes
F3 C5 C6 120.9(3) . . yes
C4 C5 C6 118.8(3) . . yes
F4 C6 C1 120.5(3) . . yes
F4 C6 C5 119.6(3) . . yes
C1 C6 C5 119.8(3) . . yes
C8 C7 C12 119.7(3) . . yes
C8 C7 C2 120.1(3) . . yes
C12 C7 C2 120.2(3) . . yes
C9 C8 C7 119.7(3) . . yes
C9 C8 H8 121(2) . . ?
C7 C8 H8 119(2) . . ?
C10 C9 C8 120.9(3) . . yes
C10 C9 H9 125(3) . . ?
C8 C9 H9 114(3) . . ?
C9 C10 C11 119.6(3) . . yes
C9 C10 H10 115(2) . . ?
C11 C10 H10 126(2) . . ?
C12 C11 C10 120.2(3) . . yes
C12 C11 H11 121(2) . . ?
C10 C11 H11 118(2) . . ?
C11 C12 C7 119.8(3) . . yes
C11 C12 H12 123.5(18) . . ?
C7 C12 H12 116.2(18) . . ?
O1A N1A O2A 139.2(16) . . ?
O1A N1A C3 107.6(17) . . ?
O2A N1A C3 113.2(19) . . ?

loop_
_geom_bond_atom_site_label_1
_geom_bond_atom_site_label_2
_geom_bond_distance
_geom_bond_site_symmetry_2
_geom_bond_publ_flag
F1 C3 1.366(4) . yes
O1 N1 1.200(8) . yes
O2 N1 1.220(8) . yes
N1 C1 1.477(5) . yes
F2 C4 1.343(4) . yes
F3 C5 1.328(4) . yes
F4 C6 1.336(4) . yes
C1 F1A 1.366(4) . ?
C1 C6 1.378(5) . yes
C1 C2 1.401(4) . yes
C2 C3 1.392(4) . yes
C2 C7 1.485(4) . yes
C3 C4 1.367(5) . yes
C3 N1A 1.477(5) . ?
C4 C5 1.378(5) . yes
C5 C6 1.378(5) . yes
C7 C8 1.393(4) . yes
C7 C12 1.404(4) . yes
C8 C9 1.389(5) . yes
C8 H8 0.93(4) . ?
C9 C10 1.376(5) . yes
C9 H9 0.93(4) . ?
C10 C11 1.399(5) . yes
C10 H10 0.95(4) . ?
C11 C12 1.384(5) . yes
C11 H11 1.01(4) . ?
C12 H12 1.05(3) . ?
O1A N1A 1.17(2) . ?
O2A N1A 1.190(19) . ?

loop_
_geom_torsion_atom_site_label_1
_geom_torsion_atom_site_label_2
_geom_torsion_atom_site_label_3
_geom_torsion_atom_site_label_4
_geom_torsion
_geom_torsion_site_symmetry_1
_geom_torsion_site_symmetry_2
_geom_torsion_site_symmetry_3
_geom_torsion_site_symmetry_4
_geom_torsion_publ_flag
C2 C1 N1 O1 62.7(6) . . . . yes
C2 C1 N1 O2 -116.3(4) . . . . yes
C6 C1 N1 O1 -116.0(4) . . . . yes
C6 C1 N1 O2 64.9(6) . . . . yes
C1 C2 C7 C8 54.6(5) . . . . yes
C1 C2 C7 C12 -125.3(4) . . . . yes
C3 C2 C7 C8 -124.4(4) . . . . yes
C3 C2 C7 C12 55.7(5) . . . . yes
